data_4318482
loop_
_publ_author_name
'Yoshiki Ohgo'
'Saburo Neya'
'Takahisa Ikeue'
'Masashi Takahashi'
'Masuo Takeda'
'Noriaki Funasaki'
'Mikio Nakamura'

_publ_contact_author_address
;
Department of Chemistry
Toho University 
5-21-16 Omorinishi Ota-ku Tokyo 143 Japan
;
_publ_contact_author_email yohgo@med.toho-u.ac.jp
_publ_contact_author_fax '81 3 5493 5430'
_publ_contact_author_name 'Ohgo, Yoshiki'
_publ_contact_author_phone '81 3 3762 4151 x2551'
_publ_section_title
;
 Molecular Structures of Five-Coordinated Halide Ligated Iron(III)
 Porphyrin, Porphycene, and Corrphycene Complexes
;
_journal_name_full 'Inorganic Chemistry'
_journal_page_first 4627
_journal_page_last 4629
_journal_paper_doi 10.1021/ic0256866
_journal_volume 41
_journal_year 2002
_chemical_formula_sum 'C33 H37 Br Cl3 Fe N4'
_chemical_formula_weight 731.78
_chemical_name_common corrphycene
_chemical_name_systematic
; 
Bromo[(2,7,12,17-tetraethyl-3,6,11,18-
tetramethylcorrphycenato)iron(III)]
;
_space_group_IT_number 2
_symmetry_cell_setting triclinic
_symmetry_space_group_name_Hall '-P 1'
_symmetry_space_group_name_H-M 'P -1'
_atom_sites_solution_hydrogens geom
_atom_sites_solution_primary direct
_atom_sites_solution_secondary difmap
_audit_creation_method SHELXL-97
_cell_angle_alpha 84.862(6)
_cell_angle_beta 89.610(8)
_cell_angle_gamma 74.100(2)
_cell_formula_units_Z 2
_cell_length_a 11.1544(9)
_cell_length_b 12.2744(9)
_cell_length_c 12.5930(13)
_cell_measurement_reflns_used 15222
_cell_measurement_temperature 298
_cell_measurement_theta_max 55.0
_cell_measurement_theta_min 3.2
_cell_volume 1651.2(2)
_computing_cell_refinement
;
MSC/AFC Diffractometer Control Software
;
_computing_data_collection
;
MSC/AFC Diffractometer Control Software 
(Molecular Structure Corporation, 1992a)
;
_computing_data_reduction
;
MSC/AFC Diffractometer Control Software. Data Reduction: 
TEXSAN (Molecular Structure Corporation, 1992b)
;
_computing_molecular_graphics 'SV (Nemoto & Ohashi, 1993)'
_computing_publication_material SHELXL-97
_computing_structure_refinement 'SHELXL-97 (Sheldrick, 1997)'
_computing_structure_solution 'SIR-97(Altomare, A. et al., 1999)'
_diffrn_ambient_temperature 298
_diffrn_detector_area_resol_mean 10
_diffrn_measured_fraction_theta_full 0.941
_diffrn_measured_fraction_theta_max 0.941
_diffrn_measurement_device_type 'RIGAKU RAXIS-RAPID Imaging Plate'
_diffrn_measurement_method \w-scan
_diffrn_radiation_monochromator graphite
_diffrn_radiation_source 'rotating anode'
_diffrn_radiation_type MoK\a
_diffrn_radiation_wavelength 0.71069
_diffrn_reflns_av_R_equivalents 0.0316
_diffrn_reflns_av_sigmaI/netI 0.0306
_diffrn_reflns_limit_h_max 14
_diffrn_reflns_limit_h_min -14
_diffrn_reflns_limit_k_max 15
_diffrn_reflns_limit_k_min -15
_diffrn_reflns_limit_l_max 16
_diffrn_reflns_limit_l_min -16
_diffrn_reflns_number 10430
_diffrn_reflns_theta_full 27.48
_diffrn_reflns_theta_max 27.48
_diffrn_reflns_theta_min 1.62
_exptl_absorpt_coefficient_mu 1.939
_exptl_absorpt_correction_T_max 0.824
_exptl_absorpt_correction_T_min 0.819
_exptl_absorpt_correction_type multi-scan
_exptl_absorpt_process_details
;
ABSCOR(Higashi et al., 1968)
;
_exptl_crystal_colour purple
_exptl_crystal_density_diffrn 1.472
_exptl_crystal_density_method 'not measured'
_exptl_crystal_description prismatic
_exptl_crystal_F_000 750
_exptl_crystal_size_max 0.1
_exptl_crystal_size_mid 0.1
_exptl_crystal_size_min 0.1
_refine_diff_density_max 1.149
_refine_diff_density_min -0.823
_refine_diff_density_rms 0.253
_refine_ls_extinction_coef 0.076(5)
_refine_ls_extinction_expression Fc^*^=kFc[1+0.001xFc^2^\l^3^/sin(2\q)]^-1/4^
_refine_ls_extinction_method SHELXL
_refine_ls_goodness_of_fit_ref 1.087
_refine_ls_hydrogen_treatment constr
_refine_ls_matrix_type full
_refine_ls_number_parameters 392
_refine_ls_number_reflns 7121
_refine_ls_number_restraints 0
_refine_ls_restrained_S_all 1.087
_refine_ls_R_factor_all 0.0955
_refine_ls_R_factor_gt 0.0734
_refine_ls_shift/su_max <0.001
_refine_ls_shift/su_mean 0.000
_refine_ls_structure_factor_coef Fsqd
_refine_ls_weighting_details 'calc w=1/[\s^2^(Fo^2^)+(0.1174P)^2^+1.6619P] where P=(Fo^2^+2Fc^2^)/3'
_refine_ls_weighting_scheme calc
_refine_ls_wR_factor_gt 0.1960
_refine_ls_wR_factor_ref 0.2138
_reflns_number_gt 5362
_reflns_number_total 7121
_reflns_threshold_expression >2sigma(I)
_cod_data_source_file ic0256866_s1_01.cif
_cod_data_source_block '[Fe(EtioCn)Br]'
_cod_database_code 4318482

loop_
_symmetry_equiv_pos_as_xyz
'x, y, z'
'-x, -y, -z'

loop_
_atom_site_label
_atom_site_type_symbol
_atom_site_fract_x
_atom_site_fract_y
_atom_site_fract_z
_atom_site_U_iso_or_equiv
_atom_site_adp_type
_atom_site_occupancy
_atom_site_symmetry_multiplicity
_atom_site_calc_flag
_atom_site_refinement_flags
_atom_site_disorder_assembly
_atom_site_disorder_group
Br1 Br 0.59531(5) 0.17983(5) 0.24692(4) 0.0680(2) Uani 1 1 d . . .
Fe1 Fe 0.46475(5) 0.31674(5) 0.35276(5) 0.0461(2) Uani 1 1 d . . .
Cl1 Cl 0.8322(4) 0.0337(4) -0.0102(3) 0.1971(18) Uani 1 1 d . . .
Cl2 Cl 0.7553(3) -0.1667(3) 0.0061(3) 0.1708(13) Uani 1 1 d . . .
Cl3 Cl 0.8894(4) -0.1167(3) 0.1759(2) 0.1802(15) Uani 1 1 d . . .
N1 N 0.5277(3) 0.2550(3) 0.5015(3) 0.0521(9) Uani 1 1 d . . .
N2 N 0.5784(3) 0.4129(3) 0.3945(3) 0.0514(8) Uani 1 1 d . . .
N3 N 0.3937(3) 0.4465(3) 0.2375(3) 0.0490(8) Uani 1 1 d . . .
N4 N 0.3198(3) 0.2451(3) 0.3877(3) 0.0497(8) Uani 1 1 d . . .
C1 C 0.5093(4) 0.1662(4) 0.5664(3) 0.0521(10) Uani 1 1 d . . .
C2 C 0.6002(4) 0.1375(4) 0.6512(4) 0.0562(11) Uani 1 1 d . . .
C3 C 0.6726(4) 0.2122(4) 0.6370(4) 0.0568(11) Uani 1 1 d . . .
C4 C 0.6271(4) 0.2853(4) 0.5427(3) 0.0512(10) Uani 1 1 d . . .
C5 C 0.6529(4) 0.3779(4) 0.4822(4) 0.0518(10) Uani 1 1 d . . .
C6 C 0.7391(4) 0.4473(4) 0.4846(4) 0.0573(11) Uani 1 1 d . . .
C7 C 0.7142(4) 0.5234(4) 0.3971(4) 0.0584(11) Uani 1 1 d . . .
C8 C 0.6116(4) 0.5007(4) 0.3412(4) 0.0513(10) Uani 1 1 d . . .
C9 C 0.5532(4) 0.5531(4) 0.2485(4) 0.0549(10) Uani 1 1 d . . .
H9 H 0.5817 0.6117 0.2150 0.066 Uiso 1 1 calc R . .
C10 C 0.4548(4) 0.5268(4) 0.1993(4) 0.0510(10) Uani 1 1 d . . .
C11 C 0.4020(4) 0.5818(4) 0.0994(4) 0.0535(10) Uani 1 1 d . . .
C12 C 0.3085(5) 0.5357(4) 0.0774(4) 0.0551(10) Uani 1 1 d . . .
C13 C 0.3027(4) 0.4524(4) 0.1629(4) 0.0522(10) Uani 1 1 d . . .
C14 C 0.2111(5) 0.3940(5) 0.1659(4) 0.0633(13) Uani 1 1 d . . .
H14 H 0.1608 0.4141 0.1047 0.076 Uiso 1 1 calc R . .
C15 C 0.1746(5) 0.3159(6) 0.2329(5) 0.0748(17) Uani 1 1 d . . .
H15 H 0.1023 0.3023 0.2076 0.090 Uiso 1 1 calc R . .
C16 C 0.2157(5) 0.2514(5) 0.3282(4) 0.0634(13) Uani 1 1 d . . .
C17 C 0.1503(6) 0.1719(6) 0.3742(5) 0.0822(19) Uani 1 1 d . . .
C18 C 0.2145(5) 0.1179(5) 0.4611(4) 0.0640(13) Uani 1 1 d . . .
C19 C 0.3201(4) 0.1616(4) 0.4693(4) 0.0514(10) Uani 1 1 d . . .
C20 C 0.4097(4) 0.1212(4) 0.5494(4) 0.0532(10) Uani 1 1 d . . .
H20 H 0.4030 0.0595 0.5953 0.064 Uiso 1 1 calc R . .
C21 C 0.6085(5) 0.0436(5) 0.7357(4) 0.0678(13) Uani 1 1 d . . .
H21A H 0.6918 0.0206 0.7670 0.081 Uiso 1 1 calc R . .
H21B H 0.5947 -0.0212 0.7039 0.081 Uiso 1 1 calc R . .
C22 C 0.5138(8) 0.0769(7) 0.8235(5) 0.0902(19) Uani 1 1 d . . .
H22A H 0.5328 0.1352 0.8606 0.135 Uiso 1 1 calc R . .
H22B H 0.5175 0.0115 0.8726 0.135 Uiso 1 1 calc R . .
H22C H 0.4315 0.1048 0.7923 0.135 Uiso 1 1 calc R . .
C23 C 0.7802(5) 0.2148(6) 0.7063(5) 0.0739(15) Uani 1 1 d . . .
H23A H 0.7920 0.1557 0.7637 0.111 Uiso 1 1 calc R . .
H23B H 0.7632 0.2873 0.7350 0.111 Uiso 1 1 calc R . .
H23C H 0.8543 0.2032 0.6647 0.111 Uiso 1 1 calc R . .
C24 C 0.8395(5) 0.4388(6) 0.5644(5) 0.0758(16) Uani 1 1 d . . .
H24A H 0.8762 0.5006 0.5490 0.114 Uiso 1 1 calc R . .
H24B H 0.9022 0.3679 0.5614 0.114 Uiso 1 1 calc R . .
H24C H 0.8049 0.4426 0.6345 0.114 Uiso 1 1 calc R . .
C25 C 0.7790(5) 0.6117(5) 0.3598(5) 0.0689(14) Uani 1 1 d . . .
H25A H 0.8127 0.6367 0.4211 0.083 Uiso 1 1 calc R . .
H25B H 0.7188 0.6771 0.3241 0.083 Uiso 1 1 calc R . .
C26 C 0.8837(6) 0.5671(6) 0.2842(5) 0.0813(17) Uani 1 1 d . . .
H26A H 0.9404 0.4992 0.3174 0.122 Uiso 1 1 calc R . .
H26B H 0.9274 0.6237 0.2675 0.122 Uiso 1 1 calc R . .
H26C H 0.8496 0.5502 0.2199 0.122 Uiso 1 1 calc R . .
C27 C 0.4441(6) 0.6716(5) 0.0336(5) 0.0728(15) Uani 1 1 d . . .
H27A H 0.4228 0.6707 -0.0399 0.109 Uiso 1 1 calc R . .
H27B H 0.5328 0.6569 0.0415 0.109 Uiso 1 1 calc R . .
H27C H 0.4038 0.7448 0.0572 0.109 Uiso 1 1 calc R . .
C28 C 0.2244(6) 0.5660(5) -0.0195(4) 0.0756(16) Uani 1 1 d . . .
H28A H 0.2673 0.5954 -0.0778 0.091 Uiso 1 1 calc R . .
H28B H 0.2067 0.4977 -0.0402 0.091 Uiso 1 1 calc R . .
C29 C 0.1038(8) 0.6527(8) -0.0018(7) 0.116(3) Uani 1 1 d . . .
H29A H 0.0624 0.6256 0.0577 0.174 Uiso 1 1 calc R . .
H29B H 0.0516 0.6652 -0.0645 0.174 Uiso 1 1 calc R . .
H29C H 0.1202 0.7228 0.0126 0.174 Uiso 1 1 calc R . .
C30 C 0.0316(10) 0.1335(8) 0.3079(11) 0.153(5) Uani 1 1 d . . .
H30A H 0.0331 0.1469 0.2309 0.183 Uiso 1 1 calc R . .
H30B H 0.0272 0.0568 0.3293 0.183 Uiso 1 1 calc R . .
C31 C -0.0511(14) 0.2118(9) 0.3525(9) 0.152(5) Uani 1 1 d . . .
H31A H -0.0446 0.1956 0.4285 0.228 Uiso 1 1 calc R . .
H31B H -0.1330 0.2129 0.3285 0.228 Uiso 1 1 calc R . .
H31C H -0.0367 0.2845 0.3332 0.228 Uiso 1 1 calc R . .
C32 C 0.1829(6) 0.0279(6) 0.5355(5) 0.0823(18) Uani 1 1 d . . .
H32A H 0.1702 0.0534 0.6056 0.123 Uiso 1 1 calc R . .
H32B H 0.2502 -0.0407 0.5379 0.123 Uiso 1 1 calc R . .
H32C H 0.1082 0.0132 0.5106 0.123 Uiso 1 1 calc R . .
C33 C 0.7861(9) -0.0583(9) 0.0743(8) 0.122(3) Uani 1 1 d . . .
H33 H 0.7079 -0.0171 0.1055 0.146 Uiso 1 1 calc R . .

loop_
_atom_site_aniso_label
_atom_site_aniso_U_11
_atom_site_aniso_U_22
_atom_site_aniso_U_33
_atom_site_aniso_U_23
_atom_site_aniso_U_13
_atom_site_aniso_U_12
Br1 0.0760(4) 0.0658(4) 0.0581(3) -0.0070(2) 0.0018(2) -0.0120(3)
Fe1 0.0455(3) 0.0531(4) 0.0418(3) -0.0021(2) -0.0095(2) -0.0175(3)
Cl1 0.175(3) 0.226(4) 0.183(3) 0.072(3) -0.028(3) -0.070(3)
Cl2 0.158(3) 0.185(3) 0.174(3) -0.076(3) 0.000(2) -0.035(2)
Cl3 0.251(4) 0.165(3) 0.0971(17) -0.0016(17) -0.047(2) -0.013(3)
N1 0.0494(19) 0.065(2) 0.0459(19) -0.0036(16) -0.0114(15) -0.0231(17)
N2 0.0491(19) 0.056(2) 0.052(2) -0.0040(16) -0.0097(16) -0.0184(16)
N3 0.0472(18) 0.0517(19) 0.0476(19) -0.0013(15) -0.0104(15) -0.0135(15)
N4 0.0470(18) 0.063(2) 0.0424(18) -0.0017(15) -0.0059(14) -0.0219(17)
C1 0.055(2) 0.061(2) 0.040(2) -0.0058(18) -0.0077(18) -0.015(2)
C2 0.056(2) 0.066(3) 0.043(2) -0.007(2) -0.0072(19) -0.011(2)
C3 0.055(2) 0.073(3) 0.042(2) -0.011(2) -0.0094(19) -0.015(2)
C4 0.044(2) 0.065(3) 0.044(2) -0.0107(19) -0.0088(17) -0.0135(19)
C5 0.047(2) 0.059(2) 0.052(2) -0.0125(19) -0.0108(18) -0.0163(19)
C6 0.049(2) 0.071(3) 0.057(3) -0.019(2) -0.006(2) -0.021(2)
C7 0.049(2) 0.061(3) 0.071(3) -0.022(2) -0.002(2) -0.018(2)
C8 0.045(2) 0.053(2) 0.058(3) -0.0103(19) -0.0074(19) -0.0164(18)
C9 0.053(2) 0.049(2) 0.064(3) -0.004(2) -0.004(2) -0.0157(19)
C10 0.050(2) 0.047(2) 0.054(2) -0.0031(18) -0.0048(19) -0.0097(18)
C11 0.057(2) 0.049(2) 0.052(2) -0.0012(18) -0.004(2) -0.0113(19)
C12 0.059(3) 0.058(2) 0.046(2) -0.0021(19) -0.0080(19) -0.012(2)
C13 0.052(2) 0.057(2) 0.047(2) -0.0039(18) -0.0089(18) -0.014(2)
C14 0.065(3) 0.077(3) 0.052(3) 0.008(2) -0.026(2) -0.028(3)
C15 0.067(3) 0.102(4) 0.067(3) 0.020(3) -0.028(3) -0.051(3)
C16 0.058(3) 0.081(3) 0.058(3) 0.008(2) -0.015(2) -0.034(3)
C17 0.074(3) 0.114(5) 0.073(4) 0.022(3) -0.020(3) -0.059(4)
C18 0.069(3) 0.083(3) 0.048(2) 0.006(2) -0.009(2) -0.038(3)
C19 0.053(2) 0.060(2) 0.044(2) -0.0051(18) -0.0020(18) -0.021(2)
C20 0.059(2) 0.063(3) 0.041(2) -0.0015(18) -0.0041(18) -0.022(2)
C21 0.074(3) 0.079(3) 0.047(3) 0.005(2) -0.016(2) -0.020(3)
C22 0.118(5) 0.102(5) 0.062(3) -0.013(3) 0.011(4) -0.049(4)
C23 0.065(3) 0.098(4) 0.059(3) -0.002(3) -0.025(2) -0.024(3)
C24 0.067(3) 0.101(4) 0.069(3) -0.015(3) -0.021(3) -0.035(3)
C25 0.065(3) 0.061(3) 0.090(4) -0.015(3) -0.010(3) -0.030(2)
C26 0.078(4) 0.094(4) 0.084(4) -0.012(3) -0.003(3) -0.043(3)
C27 0.086(4) 0.056(3) 0.076(4) 0.008(2) -0.007(3) -0.023(3)
C28 0.097(4) 0.083(4) 0.051(3) 0.007(3) -0.019(3) -0.034(3)
C29 0.094(5) 0.122(6) 0.112(6) 0.016(5) -0.055(5) -0.002(5)
C30 0.132(8) 0.096(6) 0.192(11) 0.056(7) 0.071(8) 0.009(5)
C31 0.251(16) 0.109(7) 0.114(8) -0.007(6) 0.000(9) -0.082(9)
C32 0.093(4) 0.104(5) 0.065(3) 0.016(3) -0.009(3) -0.060(4)
C33 0.109(6) 0.140(8) 0.112(7) -0.006(6) 0.016(5) -0.030(6)

loop_
_atom_type_symbol
_atom_type_description
_atom_type_scat_dispersion_real
_atom_type_scat_dispersion_imag
_atom_type_scat_source
C C 0.0033 0.0016 'International Tables Vol C Tables 4.2.6.8 and 6.1.1.4'
H H 0.0000 0.0000 'International Tables Vol C Tables 4.2.6.8 and 6.1.1.4'
N N 0.0061 0.0033 'International Tables Vol C Tables 4.2.6.8 and 6.1.1.4'
Fe Fe 0.3463 0.8444 'International Tables Vol C Tables 4.2.6.8 and 6.1.1.4'
Br Br -0.2901 2.4595 'International Tables Vol C Tables 4.2.6.8 and 6.1.1.4'
Cl Cl 0.1484 0.1585 'International Tables Vol C Tables 4.2.6.8 and 6.1.1.4'

loop_
_geom_angle_atom_site_label_1
_geom_angle_atom_site_label_2
_geom_angle_atom_site_label_3
_geom_angle
_geom_angle_site_symmetry_1
_geom_angle_site_symmetry_3
_geom_angle_publ_flag
N1 Fe1 N3 152.92(16) . . ?
N1 Fe1 N2 74.21(15) . . ?
N3 Fe1 N2 85.71(14) . . ?
N1 Fe1 N4 85.51(14) . . ?
N3 Fe1 N4 104.79(14) . . ?
N2 Fe1 N4 150.07(15) . . ?
N1 Fe1 Br1 102.01(12) . . ?
N3 Fe1 Br1 100.28(11) . . ?
N2 Fe1 Br1 103.82(11) . . ?
N4 Fe1 Br1 101.75(11) . . ?
C1 N1 C4 107.9(4) . . ?
C1 N1 Fe1 131.3(3) . . ?
C4 N1 Fe1 119.2(3) . . ?
C5 N2 C8 107.9(4) . . ?
C5 N2 Fe1 119.2(3) . . ?
C8 N2 Fe1 131.9(3) . . ?
C13 N3 C10 105.7(4) . . ?
C13 N3 Fe1 127.3(3) . . ?
C10 N3 Fe1 124.3(3) . . ?
C16 N4 C19 104.1(4) . . ?
C16 N4 Fe1 129.3(3) . . ?
C19 N4 Fe1 125.6(3) . . ?
N1 C1 C20 121.4(4) . . ?
N1 C1 C2 109.2(4) . . ?
C20 C1 C2 129.2(4) . . ?
C3 C2 C1 107.1(4) . . ?
C3 C2 C21 129.3(4) . . ?
C1 C2 C21 123.6(5) . . ?
C2 C3 C4 107.1(4) . . ?
C2 C3 C23 126.5(5) . . ?
C4 C3 C23 126.4(5) . . ?
N1 C4 C5 112.5(4) . . ?
N1 C4 C3 108.7(4) . . ?
C5 C4 C3 138.8(4) . . ?
N2 C5 C4 112.5(4) . . ?
N2 C5 C6 109.0(4) . . ?
C4 C5 C6 138.5(4) . . ?
C7 C6 C5 107.3(4) . . ?
C7 C6 C24 124.4(5) . . ?
C5 C6 C24 128.3(5) . . ?
C6 C7 C8 105.9(4) . . ?
C6 C7 C25 129.0(5) . . ?
C8 C7 C25 125.1(5) . . ?
N2 C8 C9 121.3(4) . . ?
N2 C8 C7 109.8(4) . . ?
C9 C8 C7 128.9(5) . . ?
C8 C9 C10 125.8(4) . . ?
C8 C9 H9 117.1 . . ?
C10 C9 H9 117.1 . . ?
C9 C10 N3 126.9(4) . . ?
C9 C10 C11 122.8(4) . . ?
N3 C10 C11 110.3(4) . . ?
C12 C11 C10 106.2(4) . . ?
C12 C11 C27 128.1(5) . . ?
C10 C11 C27 125.7(4) . . ?
C11 C12 C13 108.4(4) . . ?
C11 C12 C28 126.5(5) . . ?
C13 C12 C28 125.2(5) . . ?
N3 C13 C14 128.6(4) . . ?
N3 C13 C12 109.4(4) . . ?
C14 C13 C12 121.9(4) . . ?
C15 C14 C13 138.1(4) . . ?
C15 C14 H14 111.0 . . ?
C13 C14 H14 111.0 . . ?
C14 C15 C16 137.4(5) . . ?
C14 C15 H15 111.3 . . ?
C16 C15 H15 111.3 . . ?
N4 C16 C15 128.7(4) . . ?
N4 C16 C17 110.7(4) . . ?
C15 C16 C17 120.6(4) . . ?
C18 C17 C16 107.1(4) . . ?
C18 C17 C30 127.1(5) . . ?
C16 C17 C30 124.2(5) . . ?
C17 C18 C19 106.7(4) . . ?
C17 C18 C32 126.7(5) . . ?
C19 C18 C32 126.6(5) . . ?
C20 C19 N4 126.4(4) . . ?
C20 C19 C18 122.2(4) . . ?
N4 C19 C18 111.4(4) . . ?
C19 C20 C1 124.8(4) . . ?
C19 C20 H20 117.6 . . ?
C1 C20 H20 117.6 . . ?
C2 C21 C22 112.6(5) . . ?
C2 C21 H21A 109.1 . . ?
C22 C21 H21A 109.1 . . ?
C2 C21 H21B 109.1 . . ?
C22 C21 H21B 109.1 . . ?
H21A C21 H21B 107.8 . . ?
C21 C22 H22A 109.5 . . ?
C21 C22 H22B 109.5 . . ?
H22A C22 H22B 109.5 . . ?
C21 C22 H22C 109.5 . . ?
H22A C22 H22C 109.5 . . ?
H22B C22 H22C 109.5 . . ?
C3 C23 H23A 109.5 . . ?
C3 C23 H23B 109.5 . . ?
H23A C23 H23B 109.5 . . ?
C3 C23 H23C 109.5 . . ?
H23A C23 H23C 109.5 . . ?
H23B C23 H23C 109.5 . . ?
C6 C24 H24A 109.5 . . ?
C6 C24 H24B 109.5 . . ?
H24A C24 H24B 109.5 . . ?
C6 C24 H24C 109.5 . . ?
H24A C24 H24C 109.5 . . ?
H24B C24 H24C 109.5 . . ?
C7 C25 C26 112.2(5) . . ?
C7 C25 H25A 109.2 . . ?
C26 C25 H25A 109.2 . . ?
C7 C25 H25B 109.2 . . ?
C26 C25 H25B 109.2 . . ?
H25A C25 H25B 107.9 . . ?
C25 C26 H26A 109.5 . . ?
C25 C26 H26B 109.5 . . ?
H26A C26 H26B 109.5 . . ?
C25 C26 H26C 109.5 . . ?
H26A C26 H26C 109.5 . . ?
H26B C26 H26C 109.5 . . ?
C11 C27 H27A 109.5 . . ?
C11 C27 H27B 109.5 . . ?
H27A C27 H27B 109.5 . . ?
C11 C27 H27C 109.5 . . ?
H27A C27 H27C 109.5 . . ?
H27B C27 H27C 109.5 . . ?
C29 C28 C12 113.0(6) . . ?
C29 C28 H28A 109.0 . . ?
C12 C28 H28A 109.0 . . ?
C29 C28 H28B 109.0 . . ?
C12 C28 H28B 109.0 . . ?
H28A C28 H28B 107.8 . . ?
C28 C29 H29A 109.5 . . ?
C28 C29 H29B 109.5 . . ?
H29A C29 H29B 109.5 . . ?
C28 C29 H29C 109.5 . . ?
H29A C29 H29C 109.5 . . ?
H29B C29 H29C 109.5 . . ?
C31 C30 C17 89.4(11) . . ?
C31 C30 H30A 113.7 . . ?
C17 C30 H30A 113.7 . . ?
C31 C30 H30B 113.7 . . ?
C17 C30 H30B 113.7 . . ?
H30A C30 H30B 111.0 . . ?
C30 C31 H31A 109.5 . . ?
C30 C31 H31B 109.5 . . ?
H31A C31 H31B 109.5 . . ?
C30 C31 H31C 109.5 . . ?
H31A C31 H31C 109.5 . . ?
H31B C31 H31C 109.5 . . ?
C18 C32 H32A 109.5 . . ?
C18 C32 H32B 109.5 . . ?
H32A C32 H32B 109.5 . . ?
C18 C32 H32C 109.5 . . ?
H32A C32 H32C 109.5 . . ?
H32B C32 H32C 109.5 . . ?
Cl1 C33 Cl3 113.6(6) . . ?
Cl1 C33 Cl2 110.4(6) . . ?
Cl3 C33 Cl2 109.6(6) . . ?
Cl1 C33 H33 107.7 . . ?
Cl3 C33 H33 107.7 . . ?
Cl2 C33 H33 107.7 . . ?

loop_
_geom_bond_atom_site_label_1
_geom_bond_atom_site_label_2
_geom_bond_distance
_geom_bond_site_symmetry_2
_geom_bond_publ_flag
Br1 Fe1 2.3990(8) . ?
Fe1 N1 2.012(4) . ?
Fe1 N3 2.045(4) . ?
Fe1 N2 2.054(4) . ?
Fe1 N4 2.069(4) . ?
Cl1 C33 1.663(10) . ?
Cl2 C33 1.756(11) . ?
Cl3 C33 1.698(11) . ?
N1 C1 1.363(6) . ?
N1 C4 1.381(5) . ?
N2 C5 1.351(5) . ?
N2 C8 1.355(6) . ?
N3 C13 1.370(5) . ?
N3 C10 1.396(6) . ?
N4 C16 1.367(5) . ?
N4 C19 1.385(6) . ?
C1 C20 1.396(6) . ?
C1 C2 1.429(6) . ?
C2 C3 1.377(7) . ?
C2 C21 1.481(7) . ?
C3 C4 1.429(6) . ?
C3 C23 1.498(6) . ?
C4 C5 1.406(7) . ?
C5 C6 1.451(6) . ?
C6 C7 1.357(8) . ?
C6 C24 1.486(6) . ?
C7 C8 1.450(6) . ?
C7 C25 1.500(7) . ?
C8 C9 1.359(7) . ?
C9 C10 1.389(6) . ?
C9 H9 0.9300 . ?
C10 C11 1.423(6) . ?
C11 C12 1.356(7) . ?
C11 C27 1.496(7) . ?
C12 C13 1.432(7) . ?
C12 C28 1.499(7) . ?
C13 C14 1.397(7) . ?
C14 C15 1.364(7) . ?
C14 H14 0.9300 . ?
C15 C16 1.384(7) . ?
C15 H15 0.9300 . ?
C16 C17 1.450(7) . ?
C17 C18 1.330(8) . ?
C17 C30 1.761(16) . ?
C18 C19 1.429(6) . ?
C18 C32 1.499(7) . ?
C19 C20 1.384(6) . ?
C20 H20 0.9300 . ?
C21 C22 1.528(9) . ?
C21 H21A 0.9700 . ?
C21 H21B 0.9700 . ?
C22 H22A 0.9600 . ?
C22 H22B 0.9600 . ?
C22 H22C 0.9600 . ?
C23 H23A 0.9600 . ?
C23 H23B 0.9600 . ?
C23 H23C 0.9600 . ?
C24 H24A 0.9600 . ?
C24 H24B 0.9600 . ?
C24 H24C 0.9600 . ?
C25 C26 1.516(9) . ?
C25 H25A 0.9700 . ?
C25 H25B 0.9700 . ?
C26 H26A 0.9600 . ?
C26 H26B 0.9600 . ?
C26 H26C 0.9600 . ?
C27 H27A 0.9600 . ?
C27 H27B 0.9600 . ?
C27 H27C 0.9600 . ?
C28 C29 1.498(11) . ?
C28 H28A 0.9700 . ?
C28 H28B 0.9700 . ?
C29 H29A 0.9600 . ?
C29 H29B 0.9600 . ?
C29 H29C 0.9600 . ?
C30 C31 1.301(15) . ?
C30 H30A 0.9700 . ?
C30 H30B 0.9700 . ?
C31 H31A 0.9600 . ?
C31 H31B 0.9600 . ?
C31 H31C 0.9600 . ?
C32 H32A 0.9600 . ?
C32 H32B 0.9600 . ?
C32 H32C 0.9600 . ?
C33 H33 0.9800 . ?

loop_
_geom_torsion_atom_site_label_1
_geom_torsion_atom_site_label_2
_geom_torsion_atom_site_label_3
_geom_torsion_atom_site_label_4
_geom_torsion
_geom_torsion_site_symmetry_1
_geom_torsion_site_symmetry_2
_geom_torsion_site_symmetry_3
_geom_torsion_site_symmetry_4
_geom_torsion_publ_flag
N3 Fe1 N1 C1 138.9(4) . . . . ?
N2 Fe1 N1 C1 -177.5(5) . . . . ?
N4 Fe1 N1 C1 24.8(4) . . . . ?
Br1 Fe1 N1 C1 -76.3(4) . . . . ?
N3 Fe1 N1 C4 -57.7(5) . . . . ?
N2 Fe1 N1 C4 -14.1(3) . . . . ?
N4 Fe1 N1 C4 -171.8(4) . . . . ?
Br1 Fe1 N1 C4 87.1(3) . . . . ?
N1 Fe1 N2 C5 12.4(3) . . . . ?
N3 Fe1 N2 C5 174.1(4) . . . . ?
N4 Fe1 N2 C5 61.6(5) . . . . ?
Br1 Fe1 N2 C5 -86.4(3) . . . . ?
N1 Fe1 N2 C8 180.0(4) . . . . ?
N3 Fe1 N2 C8 -18.4(4) . . . . ?
N4 Fe1 N2 C8 -130.9(4) . . . . ?
Br1 Fe1 N2 C8 81.1(4) . . . . ?
N1 Fe1 N3 C13 -139.3(4) . . . . ?
N2 Fe1 N3 C13 179.0(4) . . . . ?
N4 Fe1 N3 C13 -29.5(4) . . . . ?
Br1 Fe1 N3 C13 75.7(4) . . . . ?
N1 Fe1 N3 C10 62.1(5) . . . . ?
N2 Fe1 N3 C10 20.4(4) . . . . ?
N4 Fe1 N3 C10 171.9(3) . . . . ?
Br1 Fe1 N3 C10 -82.9(3) . . . . ?
N1 Fe1 N4 C16 174.9(5) . . . . ?
N3 Fe1 N4 C16 20.4(5) . . . . ?
N2 Fe1 N4 C16 128.0(5) . . . . ?
Br1 Fe1 N4 C16 -83.7(5) . . . . ?
N1 Fe1 N4 C19 -18.3(4) . . . . ?
N3 Fe1 N4 C19 -172.9(4) . . . . ?
N2 Fe1 N4 C19 -65.2(5) . . . . ?
Br1 Fe1 N4 C19 83.1(4) . . . . ?
C4 N1 C1 C20 175.8(4) . . . . ?
Fe1 N1 C1 C20 -19.4(7) . . . . ?
C4 N1 C1 C2 -0.7(5) . . . . ?
Fe1 N1 C1 C2 164.1(3) . . . . ?
N1 C1 C2 C3 1.0(6) . . . . ?
C20 C1 C2 C3 -175.1(5) . . . . ?
N1 C1 C2 C21 -179.1(5) . . . . ?
C20 C1 C2 C21 4.8(8) . . . . ?
C1 C2 C3 C4 -0.9(5) . . . . ?
C21 C2 C3 C4 179.2(5) . . . . ?
C1 C2 C3 C23 -179.9(5) . . . . ?
C21 C2 C3 C23 0.2(9) . . . . ?
C1 N1 C4 C5 -179.1(4) . . . . ?
Fe1 N1 C4 C5 14.0(5) . . . . ?
C1 N1 C4 C3 0.1(5) . . . . ?
Fe1 N1 C4 C3 -166.8(3) . . . . ?
C2 C3 C4 N1 0.5(5) . . . . ?
C23 C3 C4 N1 179.5(5) . . . . ?
C2 C3 C4 C5 179.4(6) . . . . ?
C23 C3 C4 C5 -1.6(10) . . . . ?
C8 N2 C5 C4 -179.2(4) . . . . ?
Fe1 N2 C5 C4 -8.9(5) . . . . ?
C8 N2 C5 C6 -0.3(5) . . . . ?
Fe1 N2 C5 C6 170.0(3) . . . . ?
N1 C4 C5 N2 -3.0(6) . . . . ?
C3 C4 C5 N2 178.2(5) . . . . ?
N1 C4 C5 C6 178.7(5) . . . . ?
C3 C4 C5 C6 -0.2(11) . . . . ?
N2 C5 C6 C7 0.0(5) . . . . ?
C4 C5 C6 C7 178.4(6) . . . . ?
N2 C5 C6 C24 -178.8(5) . . . . ?
C4 C5 C6 C24 -0.3(10) . . . . ?
C5 C6 C7 C8 0.3(5) . . . . ?
C24 C6 C7 C8 179.1(5) . . . . ?
C5 C6 C7 C25 -177.7(5) . . . . ?
C24 C6 C7 C25 1.1(9) . . . . ?
C5 N2 C8 C9 179.3(4) . . . . ?
Fe1 N2 C8 C9 10.8(7) . . . . ?
C5 N2 C8 C7 0.5(5) . . . . ?
Fe1 N2 C8 C7 -168.1(3) . . . . ?
C6 C7 C8 N2 -0.5(6) . . . . ?
C25 C7 C8 N2 177.6(5) . . . . ?
C6 C7 C8 C9 -179.3(5) . . . . ?
C25 C7 C8 C9 -1.1(8) . . . . ?
N2 C8 C9 C10 1.5(8) . . . . ?
C7 C8 C9 C10 -179.9(5) . . . . ?
C8 C9 C10 N3 3.3(8) . . . . ?
C8 C9 C10 C11 -176.9(5) . . . . ?
C13 N3 C10 C9 179.1(5) . . . . ?
Fe1 N3 C10 C9 -18.5(7) . . . . ?
C13 N3 C10 C11 -0.8(5) . . . . ?
Fe1 N3 C10 C11 161.7(3) . . . . ?
C9 C10 C11 C12 -179.4(5) . . . . ?
N3 C10 C11 C12 0.5(5) . . . . ?
C9 C10 C11 C27 1.0(8) . . . . ?
N3 C10 C11 C27 -179.2(5) . . . . ?
C10 C11 C12 C13 0.0(5) . . . . ?
C27 C11 C12 C13 179.6(5) . . . . ?
C10 C11 C12 C28 179.8(5) . . . . ?
C27 C11 C12 C28 -0.6(9) . . . . ?
C10 N3 C13 C14 -176.1(5) . . . . ?
Fe1 N3 C13 C14 22.1(7) . . . . ?
C10 N3 C13 C12 0.8(5) . . . . ?
Fe1 N3 C13 C12 -161.0(3) . . . . ?
C11 C12 C13 N3 -0.5(6) . . . . ?
C28 C12 C13 N3 179.7(5) . . . . ?
C11 C12 C13 C14 176.7(5) . . . . ?
C28 C12 C13 C14 -3.2(8) . . . . ?
N3 C13 C14 C15 -0.3(12) . . . . ?
C12 C13 C14 C15 -176.8(7) . . . . ?
C13 C14 C15 C16 -4.9(15) . . . . ?
C19 N4 C16 C15 -175.3(6) . . . . ?
Fe1 N4 C16 C15 -6.3(9) . . . . ?
C19 N4 C16 C17 0.7(6) . . . . ?
Fe1 N4 C16 C17 169.6(4) . . . . ?
C14 C15 C16 N4 -2.3(14) . . . . ?
C14 C15 C16 C17 -177.9(8) . . . . ?
N4 C16 C17 C18 0.1(8) . . . . ?
C15 C16 C17 C18 176.4(6) . . . . ?
N4 C16 C17 C30 -166.4(6) . . . . ?
C15 C16 C17 C30 9.9(11) . . . . ?
C16 C17 C18 C19 -0.7(8) . . . . ?
C30 C17 C18 C19 165.3(7) . . . . ?
C16 C17 C18 C32 179.8(6) . . . . ?
C30 C17 C18 C32 -14.2(13) . . . . ?
C16 N4 C19 C20 177.9(5) . . . . ?
Fe1 N4 C19 C20 8.4(7) . . . . ?
C16 N4 C19 C18 -1.1(6) . . . . ?
Fe1 N4 C19 C18 -170.6(3) . . . . ?
C17 C18 C19 C20 -177.9(6) . . . . ?
C32 C18 C19 C20 1.6(9) . . . . ?
C17 C18 C19 N4 1.2(7) . . . . ?
C32 C18 C19 N4 -179.3(6) . . . . ?
N4 C19 C20 C1 6.3(8) . . . . ?
C18 C19 C20 C1 -174.8(5) . . . . ?
N1 C1 C20 C19 -1.5(8) . . . . ?
C2 C1 C20 C19 174.2(5) . . . . ?
C3 C2 C21 C22 99.5(7) . . . . ?
C1 C2 C21 C22 -80.4(7) . . . . ?
C6 C7 C25 C26 91.3(7) . . . . ?
C8 C7 C25 C26 -86.4(6) . . . . ?
C11 C12 C28 C29 -95.1(8) . . . . ?
C13 C12 C28 C29 84.6(7) . . . . ?
C18 C17 C30 C31 101.8(9) . . . . ?
C16 C17 C30 C31 -94.5(9) . . . . ?
